data_7711464
loop_
_publ_author_name
'Song, Dongxue'
'Ji, Xiaoxi'
'Li, Yong'
'Wu, Shuangyan'
'Zhang, Ying'
'Wang, Xiaofeng'
'Sun, Yaguang'
'Gao, Enjun'
'Zhu, Mingchang'

_publ_section_title
;
 Two novel zinc-based MOFs as luminescence sensors to detect
 phenylglyoxylic acid
;
_journal_name_full 'Dalton Transactions'
_journal_paper_doi 10.1039/D2DT02406C
_journal_year 2022
_chemical_formula_sum 'C34 H44 N6 O14 Zn2'
_chemical_formula_weight 891.49
_space_group_crystal_system monoclinic
_space_group_IT_number 14
_space_group_name_Hall '-P 2yn'
_space_group_name_H-M_alt 'P 1 21/n 1'
_atom_sites_solution_hydrogens mixed
_audit_creation_method SHELXL-2014/7
_audit_update_record
;
2022-09-17 deposited with the CCDC.	2022-09-29 downloaded from the CCDC.
;
_cell_angle_alpha 90
_cell_angle_beta 95.6935(18)
_cell_angle_gamma 90
_cell_formula_units_Z 4
_cell_length_a 16.5723(3)
_cell_length_b 10.68317(15)
_cell_length_c 22.7188(4)
_cell_measurement_reflns_used 10377
_cell_measurement_temperature 300(2)
_cell_measurement_theta_max 67.767
_cell_measurement_theta_min 3.158
_cell_volume 4002.40(12)
_computing_data_collection Xtalab
_computing_molecular_graphics diamond
_computing_publication_material excel
_computing_structure_refinement 'SHELXL-2014/7 (Sheldrick, 2014)'
_computing_structure_solution Olex
_diffrn_ambient_temperature 300(2)
_diffrn_measured_fraction_theta_full 0.992
_diffrn_measured_fraction_theta_max 0.988
_diffrn_measurement_device_type ccd
_diffrn_radiation_type CuK\a
_diffrn_radiation_wavelength 1.54184
_diffrn_reflns_av_R_equivalents 0.0470
_diffrn_reflns_av_unetI/netI 0.0445
_diffrn_reflns_Laue_measured_fraction_full 0.992
_diffrn_reflns_Laue_measured_fraction_max 0.988
_diffrn_reflns_limit_h_max 19
_diffrn_reflns_limit_h_min -19
_diffrn_reflns_limit_k_max 12
_diffrn_reflns_limit_k_min -10
_diffrn_reflns_limit_l_max 26
_diffrn_reflns_limit_l_min -27
_diffrn_reflns_number 23488
_diffrn_reflns_point_group_measured_fraction_full 0.992
_diffrn_reflns_point_group_measured_fraction_max 0.988
_diffrn_reflns_theta_full 67.684
_diffrn_reflns_theta_max 68.091
_diffrn_reflns_theta_min 3.157
_exptl_absorpt_coefficient_mu 2.095
_exptl_absorpt_correction_type multi-scan
_exptl_absorpt_process_details sadabs
_exptl_crystal_colour colorless
_exptl_crystal_density_diffrn 1.479
_exptl_crystal_description block
_exptl_crystal_F_000 1848
_exptl_crystal_size_max 0.200
_exptl_crystal_size_mid 0.200
_exptl_crystal_size_min 0.200
_exptl_transmission_factor_max 0.864
_exptl_transmission_factor_min 0.864
_refine_diff_density_max 0.691
_refine_diff_density_min -0.778
_refine_diff_density_rms 0.080
_refine_ls_extinction_method none
_refine_ls_goodness_of_fit_ref 1.066
_refine_ls_hydrogen_treatment constr
_refine_ls_matrix_type full
_refine_ls_number_parameters 508
_refine_ls_number_reflns 7221
_refine_ls_number_restraints 1
_refine_ls_restrained_S_all 1.066
_refine_ls_R_factor_all 0.0679
_refine_ls_R_factor_gt 0.0546
_refine_ls_shift/su_max 0.001
_refine_ls_shift/su_mean 0.000
_refine_ls_structure_factor_coef Fsqd
_refine_ls_weighting_details 'w=1/[\s^2^(Fo^2^)+(0.0899P)^2^+3.6799P] where P=(Fo^2^+2Fc^2^)/3'
_refine_ls_weighting_scheme calc
_refine_ls_wR_factor_gt 0.1538
_refine_ls_wR_factor_ref 0.1616
_reflns_Friedel_coverage 0.000
_reflns_number_gt 5880
_reflns_number_total 7221
_reflns_threshold_expression 'I > 2\s(I)'
_cod_data_source_file d2dt02406c2.cif
_cod_data_source_block 242
_cod_original_sg_symbol_H-M 'P 21/n'
_cod_database_code 7711464
_shelx_shelxl_version_number 2014/7
_shelx_space_group_comment
;
The symmetry employed for this shelxl refinement is uniquely defined
by the following loop, which should always be used as a source of
symmetry information in preference to the above space-group names.
They are only intended as comments.
;
_shelx_estimated_absorpt_t_min 0.679
_shelx_estimated_absorpt_t_max 0.679

loop_
_space_group_symop_operation_xyz
'x, y, z'
'-x+1/2, y+1/2, -z+1/2'
'-x, -y, -z'
'x-1/2, -y-1/2, z-1/2'

loop_
_atom_site_label
_atom_site_type_symbol
_atom_site_fract_x
_atom_site_fract_y
_atom_site_fract_z
_atom_site_U_iso_or_equiv
_atom_site_adp_type
_atom_site_occupancy
_atom_site_site_symmetry_order
_atom_site_calc_flag
_atom_site_refinement_flags_posn
_atom_site_refinement_flags_adp
_atom_site_refinement_flags_occupancy
_atom_site_disorder_assembly
_atom_site_disorder_group
C1 C 0.6775(2) 0.3582(4) 0.30981(17) 0.0459(9) Uani 1 1 d . . . . .
C2 C 0.6665(2) 0.3390(4) 0.24457(16) 0.0428(9) Uani 1 1 d . . . . .
C3 C 0.6870(3) 0.2253(4) 0.21961(19) 0.0515(10) Uani 1 1 d . . . . .
H3 H 0.7102 0.1617 0.2436 0.062 Uiso 1 1 calc R U . . .
C4 C 0.6726(3) 0.2075(4) 0.1592(2) 0.0575(11) Uani 1 1 d . . . . .
H4 H 0.6859 0.1316 0.1426 0.069 Uiso 1 1 calc R U . . .
C5 C 0.6386(3) 0.3022(4) 0.12320(18) 0.0512(10) Uani 1 1 d . . . . .
H5 H 0.6277 0.2884 0.0828 0.061 Uiso 1 1 calc R U . . .
C6 C 0.6205(2) 0.4177(4) 0.14700(16) 0.0411(8) Uani 1 1 d . . . . .
C7 C 0.6338(2) 0.4348(4) 0.20756(16) 0.0416(8) Uani 1 1 d . . . . .
H7 H 0.6208 0.5111 0.2239 0.050 Uiso 1 1 calc R U . . .
C8 C 0.5481(2) 0.5084(3) 0.05503(16) 0.0361(8) Uani 1 1 d . . . . .
C9 C 0.4872(2) 0.4199(3) 0.04480(16) 0.0369(8) Uani 1 1 d . . . . .
H9 H 0.4783 0.3645 0.0751 0.044 Uiso 1 1 calc R U . . .
C10 C 0.4387(2) 0.4099(3) -0.00833(16) 0.0352(7) Uani 1 1 d . . . . .
C11 C 0.8701(2) 0.1834(3) 0.48825(18) 0.0418(9) Uani 1 1 d . . . . .
C12 C 0.5878(2) 0.2086(3) 0.45496(16) 0.0349(8) Uani 1 1 d . . . . .
C13 C 0.7112(2) 0.5504(3) 0.46637(16) 0.0360(8) Uani 1 1 d . . . . .
C14 C 0.7422(2) 0.6695(3) 0.49487(16) 0.0348(7) Uani 1 1 d . . . . .
C15 C 0.6905(2) 0.7713(3) 0.49462(16) 0.0363(8) Uani 1 1 d . . . . .
H15 H 0.6370 0.7637 0.4783 0.044 Uiso 1 1 calc R U . . .
C16 C 0.7185(2) 0.8858(3) 0.51878(16) 0.0352(7) Uani 1 1 d . . . . .
C17 C 0.7990(2) 0.8944(3) 0.54253(17) 0.0410(8) Uani 1 1 d . . . . .
H17 H 0.8186 0.9699 0.5585 0.049 Uiso 1 1 calc R U . . .
C18 C 0.8504(2) 0.7918(4) 0.54263(19) 0.0448(9) Uani 1 1 d . . . . .
H18 H 0.9039 0.7991 0.5590 0.054 Uiso 1 1 calc R U . . .
C19 C 0.8229(2) 0.6790(3) 0.51865(18) 0.0416(8) Uani 1 1 d . . . . .
H19 H 0.8575 0.6105 0.5184 0.050 Uiso 1 1 calc R U . . .
C20 C 0.5386(2) 0.9012(3) 0.52792(16) 0.0379(8) Uani 1 1 d . . . . .
H20 H 0.5648 0.8338 0.5474 0.045 Uiso 1 1 calc R U . . .
C21 C 0.5861(2) 0.9966(3) 0.50834(16) 0.0360(8) Uani 1 1 d . . . . .
C22 C 0.5454(2) 1.1000(3) 0.47979(16) 0.0350(7) Uani 1 1 d . . . . .
C23 C 0.4391(5) 0.2945(10) 0.2080(4) 0.129(3) Uani 1 1 d . . . . .
H23A H 0.4178 0.2806 0.1676 0.193 Uiso 1 1 calc R U . . .
H23B H 0.4964 0.2788 0.2121 0.193 Uiso 1 1 calc R U . . .
H23C H 0.4130 0.2390 0.2334 0.193 Uiso 1 1 calc R U . . .
C24 C 0.3882(6) 0.5057(13) 0.1794(3) 0.172(5) Uani 1 1 d . . . . .
H24A H 0.3747 0.4595 0.1435 0.259 Uiso 1 1 calc R U . . .
H24B H 0.3400 0.5421 0.1922 0.259 Uiso 1 1 calc R U . . .
H24C H 0.4260 0.5708 0.1724 0.259 Uiso 1 1 calc R U . . .
C25 C 0.4484(4) 0.4642(8) 0.2784(3) 0.0879(19) Uani 1 1 d . . . . .
H25 H 0.4411 0.5486 0.2863 0.105 Uiso 1 1 calc R U . . .
C26 C 0.4944(4) 0.8947(5) 0.3472(3) 0.093(2) Uani 1 1 d . . . . .
H26A H 0.4944 0.9839 0.3420 0.139 Uiso 1 1 calc R U . . .
H26B H 0.4590 0.8570 0.3162 0.139 Uiso 1 1 calc R U . . .
H26C H 0.4759 0.8747 0.3848 0.139 Uiso 1 1 calc R U . . .
C27 C 0.6410(5) 0.9350(6) 0.3384(4) 0.120(3) Uani 1 1 d . . . . .
H27A H 0.6196 1.0184 0.3345 0.180 Uiso 1 1 calc R U . . .
H27B H 0.6799 0.9306 0.3726 0.180 Uiso 1 1 calc R U . . .
H27C H 0.6669 0.9139 0.3038 0.180 Uiso 1 1 calc R U . . .
C28 C 0.5886(3) 0.7263(4) 0.3513(2) 0.0623(12) Uani 1 1 d . . . . .
H28 H 0.6412 0.6973 0.3495 0.075 Uiso 1 1 calc R U . . .
C29 C 0.6678(6) 0.8705(9) 0.6805(4) 0.128(3) Uani 1 1 d . . . . .
H29A H 0.6426 0.8545 0.6413 0.191 Uiso 1 1 calc R U . . .
H29B H 0.6268 0.8824 0.7069 0.191 Uiso 1 1 calc R U . . .
H29C H 0.7007 0.9444 0.6801 0.191 Uiso 1 1 calc R U . . .
C30 C 0.7184(6) 0.6648(9) 0.6583(4) 0.130(3) Uani 1 1 d . . . . .
H30A H 0.6842 0.6853 0.6230 0.194 Uiso 1 1 calc R U . . .
H30B H 0.7728 0.6514 0.6486 0.194 Uiso 1 1 calc R U . . .
H30C H 0.6988 0.5900 0.6755 0.194 Uiso 1 1 calc R U . . .
C31 C 0.7600(6) 0.7603(12) 0.7518(4) 0.135(3) Uani 1 1 d . . . . .
H31 H 0.7902 0.6878 0.7598 0.162 Uiso 1 1 calc R U . . .
C32 C -0.0128(9) 0.4938(16) 0.4201(6) 0.229(8) Uani 1 1 d . . . . .
H32A H -0.0654 0.4652 0.4285 0.343 Uiso 1 1 calc R U . . .
H32B H 0.0274 0.4643 0.4502 0.343 Uiso 1 1 calc R U . . .
H32C H -0.0122 0.5836 0.4193 0.343 Uiso 1 1 calc R U . . .
C33 C -0.0503(11) 0.3597(16) 0.3305(8) 0.252(9) Uani 1 1 d . . . . .
H33A H -0.0980 0.3477 0.3505 0.378 Uiso 1 1 calc R U . . .
H33B H -0.0653 0.3935 0.2918 0.378 Uiso 1 1 calc R U . . .
H33C H -0.0234 0.2808 0.3269 0.378 Uiso 1 1 calc R U . . .
C34 C 0.0695(12) 0.469(2) 0.3415(7) 0.229(9) Uani 1 1 d . . . . .
H34 H 0.1067 0.5262 0.3591 0.275 Uiso 1 1 calc R U . . .
N1 N 0.5906(2) 0.5192(3) 0.11153(14) 0.0477(8) Uani 1 1 d . . . . .
H1 H 0.5991 0.5933 0.1255 0.057 Uiso 1 1 calc R U . . .
N2 N 0.4240(3) 0.4232(8) 0.2242(2) 0.107(2) Uani 1 1 d . . . . .
N3 N 0.5755(3) 0.8475(4) 0.3450(2) 0.0695(11) Uani 1 1 d . . . . .
N4 N 0.67038(19) 0.9926(3) 0.51902(16) 0.0445(8) Uani 1 1 d . . . . .
H4A H 0.6949 1.0626 0.5264 0.053 Uiso 1 1 calc R U . . .
N5 N 0.7176(4) 0.7662(7) 0.6999(2) 0.0991(17) Uani 1 1 d . . . . .
N6 N 0.0045(7) 0.4468(10) 0.3643(5) 0.149(4) Uani 1 1 d . . . . .
O1 O 0.7182(2) 0.2767(3) 0.33980(13) 0.0582(8) Uani 1 1 d . . . . .
O2 O 0.64766(19) 0.4520(3) 0.33234(12) 0.0517(7) Uani 1 1 d . . . . .
O3 O 0.54683(17) 0.2850(2) 0.42325(13) 0.0505(7) Uani 1 1 d . . . . .
O4 O 0.66387(17) 0.2155(2) 0.46719(13) 0.0483(7) Uani 1 1 d . . . . .
O5 O 0.63621(16) 0.5334(2) 0.45815(12) 0.0425(6) Uani 1 1 d . . . . .
O6 O 0.76468(17) 0.4745(2) 0.45265(13) 0.0460(6) Uani 1 1 d . . . . .
O7 O 0.84199(18) 0.2154(3) 0.43583(12) 0.0502(7) Uani 1 1 d . . . . .
O8 O 0.8435(2) 0.2207(3) 0.53333(14) 0.0689(10) Uani 1 1 d . . . . .
O9 O 0.4559(2) 0.5109(4) 0.43845(16) 0.0669(9) Uani 1 1 d G . . . .
H9A H 0.4174 0.5607 0.4272 0.100 Uiso 1 1 d DG U . . .
H9B H 0.4367 0.4646 0.4641 0.100 Uiso 1 1 d DG U . . .
O10 O 0.5361(2) 0.6499(3) 0.35919(15) 0.0632(8) Uani 1 1 d . . . . .
O11 O 0.4791(2) 0.3995(4) 0.31771(15) 0.0749(10) Uani 1 1 d . . . . .
O12 O 0.0836(8) 0.413(2) 0.2949(5) 0.393(14) Uani 1 1 d . . . . .
O13 O 0.7639(6) 0.8370(9) 0.7894(3) 0.190(4) Uani 1 1 d . . . . .
O14 O 0.6780(4) 0.3401(7) 0.5938(2) 0.158(3) Uani 1 1 d . . . . .
H14A H 0.6882 0.3081 0.6280 0.237 Uiso 1 1 d R U . . .
H14B H 0.6836 0.2799 0.5701 0.237 Uiso 1 1 d R U . . .
Zn1 Zn 0.74094(3) 0.30766(4) 0.42443(2) 0.03531(15) Uani 1 1 d . . . . .
Zn2 Zn 0.55359(3) 0.46523(4) 0.38998(2) 0.04119(17) Uani 1 1 d D . . . .

loop_
_atom_site_aniso_label
_atom_site_aniso_U_11
_atom_site_aniso_U_22
_atom_site_aniso_U_33
_atom_site_aniso_U_23
_atom_site_aniso_U_13
_atom_site_aniso_U_12
C1 0.048(2) 0.046(2) 0.043(2) 0.0064(18) -0.0013(17) 0.0046(18)
C2 0.047(2) 0.042(2) 0.0372(19) 0.0029(16) -0.0045(16) 0.0047(17)
C3 0.064(3) 0.039(2) 0.048(2) 0.0041(18) -0.0075(19) 0.0131(19)
C4 0.075(3) 0.044(2) 0.051(2) -0.0056(19) -0.006(2) 0.017(2)
C5 0.068(3) 0.048(2) 0.035(2) -0.0017(17) -0.0071(18) 0.005(2)
C6 0.043(2) 0.0366(19) 0.0408(19) 0.0042(16) -0.0090(16) -0.0027(16)
C7 0.048(2) 0.0348(19) 0.040(2) -0.0008(16) -0.0045(16) 0.0009(16)
C8 0.0410(19) 0.0300(17) 0.0349(18) 0.0041(14) -0.0080(14) -0.0040(15)
C9 0.045(2) 0.0274(17) 0.0369(18) 0.0067(14) -0.0031(15) -0.0071(15)
C10 0.0370(18) 0.0256(16) 0.0412(19) 0.0017(14) -0.0059(14) -0.0040(14)
C11 0.044(2) 0.0306(18) 0.049(2) -0.0031(16) -0.0061(17) 0.0062(16)
C12 0.044(2) 0.0194(15) 0.0400(19) 0.0012(14) -0.0008(15) 0.0026(14)
C13 0.044(2) 0.0228(16) 0.0403(19) 0.0033(14) -0.0009(15) 0.0015(14)
C14 0.0396(18) 0.0235(16) 0.0400(18) 0.0011(14) -0.0024(14) 0.0001(14)
C15 0.0347(18) 0.0259(17) 0.047(2) -0.0006(15) -0.0042(15) 0.0026(14)
C16 0.0395(19) 0.0209(16) 0.0440(19) 0.0034(14) -0.0019(15) 0.0030(14)
C17 0.041(2) 0.0285(17) 0.052(2) 0.0019(16) -0.0048(16) -0.0049(15)
C18 0.0353(19) 0.039(2) 0.057(2) 0.0003(17) -0.0083(17) 0.0011(16)
C19 0.0368(19) 0.0323(19) 0.054(2) 0.0012(16) -0.0046(16) 0.0091(15)
C20 0.043(2) 0.0201(16) 0.049(2) 0.0024(14) -0.0031(16) 0.0057(14)
C21 0.0382(18) 0.0220(16) 0.046(2) -0.0010(14) -0.0050(15) 0.0038(14)
C22 0.0401(18) 0.0192(15) 0.0441(19) -0.0002(14) -0.0038(15) 0.0033(13)
C23 0.114(6) 0.188(10) 0.086(5) -0.035(6) 0.013(4) -0.052(6)
C24 0.131(7) 0.311(16) 0.071(5) 0.040(7) -0.012(5) 0.092(9)
C25 0.072(4) 0.132(6) 0.057(3) 0.011(3) -0.004(3) 0.008(4)
C26 0.119(5) 0.053(3) 0.106(5) -0.003(3) 0.005(4) 0.034(3)
C27 0.143(7) 0.060(4) 0.162(8) 0.012(4) 0.041(6) -0.023(4)
C28 0.073(3) 0.047(3) 0.067(3) 0.010(2) 0.008(2) 0.011(2)
C29 0.129(7) 0.145(8) 0.107(6) 0.024(6) 0.002(5) 0.024(6)
C30 0.139(7) 0.146(8) 0.110(6) -0.020(6) 0.047(5) -0.022(6)
C31 0.128(7) 0.189(10) 0.084(5) 0.012(6) -0.007(5) -0.034(7)
C32 0.198(13) 0.32(2) 0.171(12) 0.054(13) 0.029(10) 0.155(14)
C33 0.29(2) 0.235(18) 0.227(17) 0.062(14) 0.016(16) -0.103(17)
C34 0.216(18) 0.34(3) 0.127(10) 0.088(14) 0.023(11) 0.040(16)
N1 0.063(2) 0.0347(17) 0.0406(17) 0.0034(14) -0.0172(15) -0.0089(15)
N2 0.072(3) 0.189(7) 0.056(3) 0.003(4) -0.005(2) 0.007(4)
N3 0.092(3) 0.042(2) 0.074(3) 0.0085(19) 0.007(2) 0.008(2)
N4 0.0384(17) 0.0191(14) 0.074(2) 0.0019(14) -0.0058(15) 0.0002(12)
N5 0.097(4) 0.132(5) 0.067(3) 0.006(3) 0.003(3) -0.010(4)
N6 0.148(8) 0.166(9) 0.139(8) 0.065(7) 0.047(7) 0.049(6)
O1 0.078(2) 0.0526(17) 0.0402(15) 0.0053(13) -0.0114(14) 0.0184(16)
O2 0.0665(19) 0.0469(16) 0.0421(15) 0.0010(12) 0.0078(13) 0.0074(14)
O3 0.0502(16) 0.0311(13) 0.0670(19) 0.0175(13) -0.0101(13) -0.0033(12)
O4 0.0458(15) 0.0325(13) 0.0650(18) 0.0175(12) -0.0035(13) -0.0037(11)
O5 0.0414(14) 0.0323(13) 0.0527(15) -0.0072(11) -0.0016(12) -0.0005(11)
O6 0.0480(15) 0.0239(12) 0.0655(18) -0.0058(12) 0.0033(13) 0.0066(11)
O7 0.0563(17) 0.0444(15) 0.0473(15) 0.0017(12) -0.0084(13) 0.0211(13)
O8 0.078(2) 0.077(2) 0.0497(18) -0.0058(16) -0.0025(16) 0.0438(19)
O9 0.059(2) 0.076(2) 0.066(2) 0.0205(17) 0.0112(16) 0.0212(17)
O10 0.070(2) 0.0395(16) 0.080(2) 0.0171(15) 0.0053(17) 0.0105(15)
O11 0.079(2) 0.084(3) 0.0564(19) 0.0090(18) -0.0211(17) -0.017(2)
O12 0.185(10) 0.84(4) 0.155(9) 0.093(17) 0.030(8) 0.023(16)
O13 0.218(8) 0.259(10) 0.088(4) -0.027(5) -0.015(5) -0.071(8)
O14 0.178(6) 0.199(7) 0.089(3) -0.017(4) -0.024(4) 0.102(5)
Zn1 0.0408(3) 0.0225(2) 0.0413(3) 0.00254(18) -0.0025(2) 0.00656(18)
Zn2 0.0475(3) 0.0294(3) 0.0447(3) 0.0057(2) -0.0052(2) 0.0043(2)

loop_
_atom_type_symbol
_atom_type_description
_atom_type_scat_dispersion_real
_atom_type_scat_dispersion_imag
_atom_type_scat_source
C C 0.0181 0.0091 'International Tables Vol C Tables 4.2.6.8 and 6.1.1.4'
H H 0.0000 0.0000 'International Tables Vol C Tables 4.2.6.8 and 6.1.1.4'
N N 0.0311 0.0180 'International Tables Vol C Tables 4.2.6.8 and 6.1.1.4'
O O 0.0492 0.0322 'International Tables Vol C Tables 4.2.6.8 and 6.1.1.4'
Zn Zn -1.5491 0.6778 'International Tables Vol C Tables 4.2.6.8 and 6.1.1.4'

loop_
_geom_angle_atom_site_label_1
_geom_angle_atom_site_label_2
_geom_angle_atom_site_label_3
_geom_angle
_geom_angle_site_symmetry_1
_geom_angle_site_symmetry_3
_geom_angle_publ_flag
O2 C1 O1 123.1(4) . . ?
O2 C1 C2 120.3(3) . . ?
O1 C1 C2 116.7(4) . . ?
C3 C2 C7 119.2(4) . . ?
C3 C2 C1 120.9(3) . . ?
C7 C2 C1 119.9(4) . . ?
C4 C3 C2 119.8(4) . . ?
C4 C3 H3 120.1 . . ?
C2 C3 H3 120.1 . . ?
C3 C4 C5 120.4(4) . . ?
C3 C4 H4 119.8 . . ?
C5 C4 H4 119.8 . . ?
C4 C5 C6 120.6(4) . . ?
C4 C5 H5 119.7 . . ?
C6 C5 H5 119.7 . . ?
C7 C6 C5 118.9(3) . . ?
C7 C6 N1 118.6(3) . . ?
C5 C6 N1 122.4(3) . . ?
C6 C7 C2 121.0(4) . . ?
C6 C7 H7 119.5 . . ?
C2 C7 H7 119.5 . . ?
C9 C8 N1 120.0(3) . . ?
C9 C8 C10 117.5(3) . 3_665 ?
N1 C8 C10 122.4(3) . 3_665 ?
C8 C9 C10 123.2(3) . . ?
C8 C9 H9 118.4 . . ?
C10 C9 H9 118.4 . . ?
C9 C10 C8 119.3(3) . 3_665 ?
C9 C10 C11 117.7(3) . 4_565 ?
C8 C10 C11 122.9(3) 3_665 4_565 ?
O8 C11 O7 124.3(4) . . ?
O8 C11 C10 120.4(3) . 4_666 ?
O7 C11 C10 115.3(3) . 4_666 ?
O3 C12 O4 124.3(3) . . ?
O3 C12 C22 118.4(3) . 1_545 ?
O4 C12 C22 117.3(3) . 1_545 ?
O5 C13 O6 125.5(3) . . ?
O5 C13 C14 118.8(3) . . ?
O6 C13 C14 115.7(3) . . ?
C15 C14 C19 120.9(3) . . ?
C15 C14 C13 118.7(3) . . ?
C19 C14 C13 120.3(3) . . ?
C14 C15 C16 120.2(3) . . ?
C14 C15 H15 119.9 . . ?
C16 C15 H15 119.9 . . ?
C17 C16 N4 118.1(3) . . ?
C17 C16 C15 118.5(3) . . ?
N4 C16 C15 123.4(3) . . ?
C16 C17 C18 120.9(3) . . ?
C16 C17 H17 119.6 . . ?
C18 C17 H17 119.6 . . ?
C19 C18 C17 120.7(3) . . ?
C19 C18 H18 119.7 . . ?
C17 C18 H18 119.7 . . ?
C18 C19 C14 118.8(3) . . ?
C18 C19 H19 120.6 . . ?
C14 C19 H19 120.6 . . ?
C22 C20 C21 124.1(3) 3_676 . ?
C22 C20 H20 118.0 3_676 . ?
C21 C20 H20 118.0 . . ?
C20 C21 N4 120.8(3) . . ?
C20 C21 C22 117.4(3) . . ?
N4 C21 C22 121.8(3) . . ?
C20 C22 C21 118.5(3) 3_676 . ?
C20 C22 C12 117.6(3) 3_676 1_565 ?
C21 C22 C12 123.8(3) . 1_565 ?
N2 C23 H23A 109.5 . . ?
N2 C23 H23B 109.5 . . ?
H23A C23 H23B 109.5 . . ?
N2 C23 H23C 109.5 . . ?
H23A C23 H23C 109.5 . . ?
H23B C23 H23C 109.5 . . ?
N2 C24 H24A 109.5 . . ?
N2 C24 H24B 109.5 . . ?
H24A C24 H24B 109.5 . . ?
N2 C24 H24C 109.5 . . ?
H24A C24 H24C 109.5 . . ?
H24B C24 H24C 109.5 . . ?
O11 C25 N2 124.4(8) . . ?
O11 C25 H25 117.8 . . ?
N2 C25 H25 117.8 . . ?
N3 C26 H26A 109.5 . . ?
N3 C26 H26B 109.5 . . ?
H26A C26 H26B 109.5 . . ?
N3 C26 H26C 109.5 . . ?
H26A C26 H26C 109.5 . . ?
H26B C26 H26C 109.5 . . ?
N3 C27 H27A 109.5 . . ?
N3 C27 H27B 109.5 . . ?
H27A C27 H27B 109.5 . . ?
N3 C27 H27C 109.5 . . ?
H27A C27 H27C 109.5 . . ?
H27B C27 H27C 109.5 . . ?
O10 C28 N3 124.1(5) . . ?
O10 C28 H28 118.0 . . ?
N3 C28 H28 118.0 . . ?
N5 C29 H29A 109.5 . . ?
N5 C29 H29B 109.5 . . ?
H29A C29 H29B 109.5 . . ?
N5 C29 H29C 109.5 . . ?
H29A C29 H29C 109.5 . . ?
H29B C29 H29C 109.5 . . ?
N5 C30 H30A 109.5 . . ?
N5 C30 H30B 109.5 . . ?
H30A C30 H30B 109.5 . . ?
N5 C30 H30C 109.5 . . ?
H30A C30 H30C 109.5 . . ?
H30B C30 H30C 109.5 . . ?
O13 C31 N5 127.0(12) . . ?
O13 C31 H31 116.5 . . ?
N5 C31 H31 116.5 . . ?
N6 C32 H32A 109.5 . . ?
N6 C32 H32B 109.5 . . ?
H32A C32 H32B 109.5 . . ?
N6 C32 H32C 109.5 . . ?
H32A C32 H32C 109.5 . . ?
H32B C32 H32C 109.5 . . ?
N6 C33 H33A 109.5 . . ?
N6 C33 H33B 109.5 . . ?
H33A C33 H33B 109.5 . . ?
N6 C33 H33C 109.5 . . ?
H33A C33 H33C 109.5 . . ?
H33B C33 H33C 109.5 . . ?
O12 C34 N6 120(2) . . ?
O12 C34 H34 120.2 . . ?
N6 C34 H34 120.2 . . ?
C8 N1 C6 125.0(3) . . ?
C8 N1 H1 117.5 . . ?
C6 N1 H1 117.5 . . ?
C25 N2 C24 121.5(9) . . ?
C25 N2 C23 120.2(7) . . ?
C24 N2 C23 118.2(7) . . ?
C28 N3 C26 119.0(5) . . ?
C28 N3 C27 121.8(5) . . ?
C26 N3 C27 119.2(5) . . ?
C16 N4 C21 126.1(3) . . ?
C16 N4 H4A 117.0 . . ?
C21 N4 H4A 117.0 . . ?
C31 N5 C30 121.0(9) . . ?
C31 N5 C29 123.8(9) . . ?
C30 N5 C29 115.2(7) . . ?
C34 N6 C32 123.7(16) . . ?
C34 N6 C33 114.5(15) . . ?
C32 N6 C33 121.6(13) . . ?
C1 O1 Zn1 117.2(3) . . ?
C1 O2 Zn2 130.3(3) . . ?
C12 O3 Zn2 140.6(2) . . ?
C12 O4 Zn1 127.5(2) . . ?
C13 O5 Zn2 136.7(2) . . ?
C13 O6 Zn1 123.5(2) . . ?
C11 O7 Zn1 119.3(3) . . ?
Zn2 O9 H9A 125.5 . . ?
Zn2 O9 H9B 125.7 . . ?
H9A O9 H9B 104.5 . . ?
C28 O10 Zn2 126.9(3) . . ?
C25 O11 Zn2 124.6(5) . . ?
H14A O14 H14B 104.5 . . ?
O6 Zn1 O7 106.34(12) . . ?
O6 Zn1 O4 115.16(13) . . ?
O7 Zn1 O4 106.09(12) . . ?
O6 Zn1 O1 119.95(13) . . ?
O7 Zn1 O1 97.19(13) . . ?
O4 Zn1 O1 109.52(14) . . ?
O11 Zn2 O3 85.68(13) . . ?
O11 Zn2 O5 175.27(14) . . ?
O3 Zn2 O5 96.23(11) . . ?
O11 Zn2 O10 90.17(15) . . ?
O3 Zn2 O10 168.66(13) . . ?
O5 Zn2 O10 88.74(12) . . ?
O11 Zn2 O9 93.68(16) . . ?
O3 Zn2 O9 87.27(13) . . ?
O5 Zn2 O9 90.74(14) . . ?
O10 Zn2 O9 82.46(14) . . ?
O11 Zn2 O2 84.60(14) . . ?
O3 Zn2 O2 103.34(12) . . ?
O5 Zn2 O2 90.74(11) . . ?
O10 Zn2 O2 86.74(12) . . ?
O9 Zn2 O2 169.05(12) . . ?

loop_
_geom_bond_atom_site_label_1
_geom_bond_atom_site_label_2
_geom_bond_distance
_geom_bond_site_symmetry_2
_geom_bond_publ_flag
C1 O2 1.249(5) . ?
C1 O1 1.260(5) . ?
C1 C2 1.489(5) . ?
C2 C3 1.397(6) . ?
C2 C7 1.399(5) . ?
C3 C4 1.383(6) . ?
C3 H3 0.9300 . ?
C4 C5 1.385(6) . ?
C4 H4 0.9300 . ?
C5 C6 1.392(6) . ?
C5 H5 0.9300 . ?
C6 C7 1.384(5) . ?
C6 N1 1.410(5) . ?
C7 H7 0.9300 . ?
C8 C9 1.386(5) . ?
C8 N1 1.407(5) . ?
C8 C10 1.408(5) 3_665 ?
C9 C10 1.386(5) . ?
C9 H9 0.9300 . ?
C10 C8 1.408(5) 3_665 ?
C10 C11 1.508(5) 4_565 ?
C11 O8 1.222(5) . ?
C11 O7 1.282(5) . ?
C11 C10 1.508(5) 4_666 ?
C12 O3 1.245(4) . ?
C12 O4 1.265(4) . ?
C12 C22 1.496(5) 1_545 ?
C13 O5 1.251(4) . ?
C13 O6 1.263(4) . ?
C13 C14 1.496(5) . ?
C14 C15 1.385(5) . ?
C14 C19 1.394(5) . ?
C15 C16 1.400(5) . ?
C15 H15 0.9300 . ?
C16 C17 1.392(5) . ?
C16 N4 1.392(4) . ?
C17 C18 1.388(5) . ?
C17 H17 0.9300 . ?
C18 C19 1.381(5) . ?
C18 H18 0.9300 . ?
C19 H19 0.9300 . ?
C20 C22 1.385(5) 3_676 ?
C20 C21 1.388(5) . ?
C20 H20 0.9300 . ?
C21 N4 1.395(5) . ?
C21 C22 1.417(5) . ?
C22 C20 1.385(5) 3_676 ?
C22 C12 1.496(5) 1_565 ?
C23 N2 1.452(11) . ?
C23 H23A 0.9600 . ?
C23 H23B 0.9600 . ?
C23 H23C 0.9600 . ?
C24 N2 1.430(10) . ?
C24 H24A 0.9600 . ?
C24 H24B 0.9600 . ?
C24 H24C 0.9600 . ?
C25 O11 1.202(7) . ?
C25 N2 1.330(8) . ?
C25 H25 0.9300 . ?
C26 N3 1.441(8) . ?
C26 H26A 0.9600 . ?
C26 H26B 0.9600 . ?
C26 H26C 0.9600 . ?
C27 N3 1.452(8) . ?
C27 H27A 0.9600 . ?
C27 H27B 0.9600 . ?
C27 H27C 0.9600 . ?
C28 O10 1.220(6) . ?
C28 N3 1.318(6) . ?
C28 H28 0.9300 . ?
C29 N5 1.430(10) . ?
C29 H29A 0.9600 . ?
C29 H29B 0.9600 . ?
C29 H29C 0.9600 . ?
C30 N5 1.440(10) . ?
C30 H30A 0.9600 . ?
C30 H30B 0.9600 . ?
C30 H30C 0.9600 . ?
C31 O13 1.181(12) . ?
C31 N5 1.312(10) . ?
C31 H31 0.9300 . ?
C32 N6 1.420(15) . ?
C32 H32A 0.9600 . ?
C32 H32B 0.9600 . ?
C32 H32C 0.9600 . ?
C33 N6 1.463(17) . ?
C33 H33A 0.9600 . ?
C33 H33B 0.9600 . ?
C33 H33C 0.9600 . ?
C34 O12 1.26(2) . ?
C34 N6 1.263(18) . ?
C34 H34 0.9300 . ?
N1 H1 0.8600 . ?
N4 H4A 0.8600 . ?
O1 Zn1 1.951(3) . ?
O2 Zn2 2.138(3) . ?
O3 Zn2 2.076(3) . ?
O4 Zn1 1.947(3) . ?
O5 Zn2 2.094(3) . ?
O6 Zn1 1.921(2) . ?
O7 Zn1 1.938(3) . ?
O9 Zn2 2.104(3) . ?
O9 H9A 0.8499 . ?
O9 H9B 0.8500 . ?
O10 Zn2 2.104(3) . ?
O11 Zn2 2.077(3) . ?
O14 H14A 0.8502 . ?
O14 H14B 0.8500 . ?

loop_
_geom_torsion_atom_site_label_1
_geom_torsion_atom_site_label_2
_geom_torsion_atom_site_label_3
_geom_torsion_atom_site_label_4
_geom_torsion
_geom_torsion_site_symmetry_1
_geom_torsion_site_symmetry_2
_geom_torsion_site_symmetry_3
_geom_torsion_site_symmetry_4
_geom_torsion_publ_flag
O2 C1 C2 C3 -168.8(4) . . . . ?
O1 C1 C2 C3 11.7(6) . . . . ?
O2 C1 C2 C7 9.9(6) . . . . ?
O1 C1 C2 C7 -169.6(4) . . . . ?
C7 C2 C3 C4 -1.8(7) . . . . ?
C1 C2 C3 C4 176.9(4) . . . . ?
C2 C3 C4 C5 0.4(8) . . . . ?
C3 C4 C5 C6 1.9(8) . . . . ?
C4 C5 C6 C7 -2.8(7) . . . . ?
C4 C5 C6 N1 175.8(4) . . . . ?
C5 C6 C7 C2 1.3(6) . . . . ?
N1 C6 C7 C2 -177.3(4) . . . . ?
C3 C2 C7 C6 0.9(6) . . . . ?
C1 C2 C7 C6 -177.8(4) . . . . ?
N1 C8 C9 C10 175.1(4) . . . . ?
C10 C8 C9 C10 -1.0(6) 3_665 . . . ?
C8 C9 C10 C8 1.0(6) . . . 3_665 ?
C8 C9 C10 C11 -174.9(4) . . . 4_565 ?
O5 C13 C14 C15 -19.7(5) . . . . ?
O6 C13 C14 C15 160.4(3) . . . . ?
O5 C13 C14 C19 163.3(4) . . . . ?
O6 C13 C14 C19 -16.6(5) . . . . ?
C19 C14 C15 C16 -0.4(6) . . . . ?
C13 C14 C15 C16 -177.4(3) . . . . ?
C14 C15 C16 C17 0.3(6) . . . . ?
C14 C15 C16 N4 178.7(4) . . . . ?
N4 C16 C17 C18 -178.8(4) . . . . ?
C15 C16 C17 C18 -0.4(6) . . . . ?
C16 C17 C18 C19 0.6(6) . . . . ?
C17 C18 C19 C14 -0.7(6) . . . . ?
C15 C14 C19 C18 0.6(6) . . . . ?
C13 C14 C19 C18 177.6(4) . . . . ?
C22 C20 C21 N4 178.5(4) 3_676 . . . ?
C22 C20 C21 C22 1.3(6) 3_676 . . . ?
C20 C21 C22 C20 -1.2(6) . . . 3_676 ?
N4 C21 C22 C20 -178.4(3) . . . 3_676 ?
C20 C21 C22 C12 -178.5(3) . . . 1_565 ?
N4 C21 C22 C12 4.4(6) . . . 1_565 ?
C9 C8 N1 C6 44.4(6) . . . . ?
C10 C8 N1 C6 -139.7(4) 3_665 . . . ?
C7 C6 N1 C8 -156.5(4) . . . . ?
C5 C6 N1 C8 24.9(6) . . . . ?
O11 C25 N2 C24 -179.7(7) . . . . ?
O11 C25 N2 C23 -4.5(10) . . . . ?
O10 C28 N3 C26 -0.4(8) . . . . ?
O10 C28 N3 C27 177.1(6) . . . . ?
C17 C16 N4 C21 -166.5(4) . . . . ?
C15 C16 N4 C21 15.2(6) . . . . ?
C20 C21 N4 C16 36.4(6) . . . . ?
C22 C21 N4 C16 -146.6(4) . . . . ?
O13 C31 N5 C30 -179.8(10) . . . . ?
O13 C31 N5 C29 0.0(16) . . . . ?
O12 C34 N6 C32 172.5(15) . . . . ?
O12 C34 N6 C33 -3(2) . . . . ?
O2 C1 O1 Zn1 -4.5(6) . . . . ?
C2 C1 O1 Zn1 174.9(3) . . . . ?
O1 C1 O2 Zn2 -66.6(6) . . . . ?
C2 C1 O2 Zn2 114.0(4) . . . . ?
O4 C12 O3 Zn2 -18.2(7) . . . . ?
C22 C12 O3 Zn2 162.8(3) 1_545 . . . ?
O3 C12 O4 Zn1 -20.2(5) . . . . ?
C22 C12 O4 Zn1 158.9(3) 1_545 . . . ?
O6 C13 O5 Zn2 -43.4(6) . . . . ?
C14 C13 O5 Zn2 136.7(3) . . . . ?
O5 C13 O6 Zn1 -7.6(5) . . . . ?
C14 C13 O6 Zn1 172.3(2) . . . . ?
O8 C11 O7 Zn1 -10.0(6) . . . . ?
C10 C11 O7 Zn1 167.8(2) 4_666 . . . ?
N3 C28 O10 Zn2 -163.9(4) . . . . ?
N2 C25 O11 Zn2 156.7(5) . . . . ?
